data_4342840
loop_
_publ_author_name
'Miller, Reece G.'
'Brooker, Sally'

_publ_section_title
;
 Spin Crossover, Reversible Redox, and Supramolecular Interactions in 3d
 Complexes of 4-(4-Pyridyl)-2,5-dipyrazyl-pyridine.
;
_journal_issue 11
_journal_name_full 'Inorganic chemistry'
_journal_page_first 5398
_journal_page_last 5409
_journal_paper_doi 10.1021/acs.inorgchem.5b00428
_journal_volume 54
_journal_year 2015
_chemical_formula_sum 'C30 H40 B2 Cu F8 N10 O4'
_chemical_formula_weight 841.88
_chemical_name_systematic
; 
 ? 
;
_space_group_IT_number 15
_symmetry_cell_setting monoclinic
_symmetry_space_group_name_Hall '-I 2ya'
_symmetry_space_group_name_H-M 'I 1 2/a 1'
_atom_sites_solution_hydrogens geom
_atom_sites_solution_primary direct
_atom_sites_solution_secondary difmap
_audit_creation_method SHELXL-97
_cell_angle_alpha 90.00
_cell_angle_beta 108.0940(10)
_cell_angle_gamma 90.00
_cell_formula_units_Z 4
_cell_length_a 16.36250(10)
_cell_length_b 10.89680(10)
_cell_length_c 21.5483(2)
_cell_measurement_reflns_used 47052
_cell_measurement_temperature 100(2)
_cell_measurement_theta_max 76.6760
_cell_measurement_theta_min 4.3020
_cell_volume 3652.04(6)
_computing_cell_refinement 'CrysAlisPRO (Agilent 2013)'
_computing_data_collection 'CrysAlisPRO (Agilent 2013)'
_computing_data_reduction 'CrysAlisPRO (Agilent 2013)'
_computing_molecular_graphics 'X-SEED (Barbour, 2001)'
_computing_publication_material 'enCIFer (CCDC 2008)'
_computing_structure_refinement 'SHELXL-97 (Sheldrick, 1997)'
_computing_structure_solution 'SHELXS-97 (Sheldrick, 1990)'
_diffrn_ambient_temperature 100(2)
_diffrn_measured_fraction_theta_full 0.998
_diffrn_measured_fraction_theta_max 0.998
_diffrn_measurement_device_type \w
_diffrn_radiation_monochromator 'Agilent SuperNova Dual diffractometer with an Atlas detector'
_diffrn_radiation_source 'SuperNova (Mo) X-ray source'
_diffrn_radiation_type MoK\a
_diffrn_radiation_wavelength 0.71073
_diffrn_reflns_av_R_equivalents 0.0564
_diffrn_reflns_av_sigmaI/netI 0.0162
_diffrn_reflns_limit_h_max 20
_diffrn_reflns_limit_h_min -20
_diffrn_reflns_limit_k_max 13
_diffrn_reflns_limit_k_min -13
_diffrn_reflns_limit_l_max 27
_diffrn_reflns_limit_l_min -25
_diffrn_reflns_number 67180
_diffrn_reflns_theta_full 26.67
_diffrn_reflns_theta_max 26.67
_diffrn_reflns_theta_min 1.99
_exptl_absorpt_coefficient_mu 0.690
_exptl_absorpt_correction_T_max 0.9663
_exptl_absorpt_correction_T_min 0.9663
_exptl_absorpt_correction_type multi-scan
_exptl_absorpt_process_details 'CrysAlis PRO; Agilent, 2010'
_exptl_crystal_colour Green
_exptl_crystal_density_diffrn 1.531
_exptl_crystal_density_method 'not measured'
_exptl_crystal_description Block
_exptl_crystal_F_000 1732
_exptl_crystal_size_max 0.05
_exptl_crystal_size_mid 0.05
_exptl_crystal_size_min 0.05
_refine_diff_density_max 1.192
_refine_diff_density_min -0.708
_refine_diff_density_rms 0.101
_refine_ls_extinction_method none
_refine_ls_goodness_of_fit_ref 1.116
_refine_ls_hydrogen_treatment riding
_refine_ls_matrix_type full
_refine_ls_number_parameters 255
_refine_ls_number_reflns 3849
_refine_ls_number_restraints 0
_refine_ls_restrained_S_all 1.116
_refine_ls_R_factor_all 0.0489
_refine_ls_R_factor_gt 0.0477
_refine_ls_shift/su_max 0.000
_refine_ls_shift/su_mean 0.000
_refine_ls_structure_factor_coef Fsqd
_refine_ls_weighting_details 'calc w=1/[\s^2^(Fo^2^)+(0.0874P)^2^+9.4404P] where P=(Fo^2^+2Fc^2^)/3'
_refine_ls_weighting_scheme calc
_refine_ls_wR_factor_gt 0.1428
_refine_ls_wR_factor_ref 0.1455
_reflns_number_gt 3741
_reflns_number_total 3849
_reflns_threshold_expression >2sigma(I)
_cod_data_source_file ic5b00428_si_001.cif
_cod_data_source_block rgm595_j62
_cod_depositor_comments
;
The following automatic conversions were performed:

'_symmetry_cell_setting' value 'Monoclinic' changed to 'monoclinic'
according to
/usr/data/users/saulius/crontab/automatic-downloads/rss-feeds/ACS/lib/dictionaries/cif_core.dic
dictionary named 'cif_core.dic' version 2.4.2 from 2011-04-26.

'_exptl_absorpt_correction_type' value 'Multi-Scan' changed to
'multi-scan' according to
/usr/data/users/saulius/crontab/automatic-downloads/rss-feeds/ACS/lib/dictionaries/cif_core.dic
dictionary named 'cif_core.dic' version 2.4.2 from 2011-04-26.

Automatic conversion script
Id: cif_fix_values 3271 2015-04-21 07:52:19Z andrius 

 Adding full bibliography for 4342833--4342842.cif.
;
_cod_original_cell_volume 3652.04(5)
_cod_original_sg_symbol_H-M I2/a
_cod_database_code 4342840

loop_
_symmetry_equiv_pos_as_xyz
'x, y, z'
'-x+1/2, y, -z'
'x+1/2, y+1/2, z+1/2'
'-x+1, y+1/2, -z+1/2'
'-x, -y, -z'
'x-1/2, -y, z'
'-x+1/2, -y+1/2, -z+1/2'
'x, -y+1/2, z+1/2'

loop_
_atom_site_label
_atom_site_type_symbol
_atom_site_fract_x
_atom_site_fract_y
_atom_site_fract_z
_atom_site_U_iso_or_equiv
_atom_site_adp_type
_atom_site_occupancy
_atom_site_symmetry_multiplicity
_atom_site_calc_flag
_atom_site_refinement_flags
Cu1 Cu 0.7500 0.47233(3) 0.0000 0.01844(16) Uani 1 2 d S
N1 N 0.65370(10) 0.43861(16) 0.04191(8) 0.0093(3) Uani 1 1 d .
C1 C 0.60769(14) 0.51839(18) 0.06468(11) 0.0128(4) Uani 1 1 d .
H1 H 0.6157 0.6040 0.0607 0.015 Uiso 1 1 calc R
N2 N 0.53514(12) 0.35715(18) 0.10167(9) 0.0154(4) Uani 1 1 d .
C2 C 0.54845(14) 0.47697(19) 0.09400(11) 0.0153(4) Uani 1 1 d .
H2 H 0.5161 0.5355 0.1092 0.018 Uiso 1 1 calc R
N3 N 0.7500 0.2943(2) 0.0000 0.0081(4) Uani 1 2 d S
C3 C 0.58158(13) 0.27829(19) 0.07918(10) 0.0128(4) Uani 1 1 d .
H3 H 0.5741 0.1927 0.0839 0.015 Uiso 1 1 calc R
N4 N 0.7500 0.6532(2) 0.0000 0.0095(5) Uani 1 2 d S
C4 C 0.64083(12) 0.31809(18) 0.04885(9) 0.0094(4) Uani 1 1 d .
C5 C 0.69439(12) 0.23472(17) 0.02355(9) 0.0086(4) Uani 1 1 d .
C6 C 0.69128(12) 0.10756(17) 0.02335(10) 0.0101(4) Uani 1 1 d .
H6 H 0.6506 0.0650 0.0386 0.012 Uiso 1 1 calc R
C7 C 0.7500 0.0439(2) 0.0000 0.0088(5) Uani 1 2 d S
C8 C 0.7500 -0.0919(3) 0.0000 0.0096(5) Uani 1 2 d S
C9 C 0.67472(12) -0.15690(18) -0.02992(10) 0.0114(4) Uani 1 1 d .
H9 H 0.6222 -0.1148 -0.0496 0.014 Uiso 1 1 calc R
C10 C 0.67778(12) 0.71610(18) -0.03041(10) 0.0112(4) Uani 1 1 d .
H10 H 0.6272 0.6719 -0.0530 0.013 Uiso 1 1 calc R
O21 O 0.84950(10) 0.47149(13) 0.10374(8) 0.0142(3) Uani 1 1 d .
N21 N 0.92672(12) 0.39339(17) 0.20189(9) 0.0164(4) Uani 1 1 d .
C21 C 0.87215(13) 0.38408(19) 0.14180(11) 0.0142(4) Uani 1 1 d .
H21 H 0.8491 0.3054 0.1272 0.017 Uiso 1 1 calc R
C22 C 0.96642(17) 0.5099(2) 0.22736(12) 0.0245(5) Uani 1 1 d .
H22A H 0.9436 0.5746 0.1951 0.037 Uiso 1 1 calc R
H22B H 1.0288 0.5039 0.2364 0.037 Uiso 1 1 calc R
H22C H 0.9537 0.5296 0.2678 0.037 Uiso 1 1 calc R
C23 C 0.95142(17) 0.2867(3) 0.24389(13) 0.0287(6) Uani 1 1 d .
H23A H 0.9218 0.2140 0.2208 0.043 Uiso 1 1 calc R
H23B H 0.9354 0.2994 0.2836 0.043 Uiso 1 1 calc R
H23C H 1.0137 0.2747 0.2556 0.043 Uiso 1 1 calc R
F31 F 0.54926(10) 0.11359(19) -0.10955(9) 0.0382(4) Uani 1 1 d .
B31 B 0.46846(17) 0.1382(3) -0.10430(13) 0.0212(5) Uani 1 1 d .
F32 F 0.42283(14) 0.02906(17) -0.11312(12) 0.0494(5) Uani 1 1 d .
F33 F 0.42394(12) 0.21674(19) -0.15475(10) 0.0447(5) Uani 1 1 d .
F34 F 0.47388(17) 0.1923(3) -0.04588(11) 0.0687(8) Uani 1 1 d .
O41 O 0.25352(12) 0.67251(17) -0.32398(9) 0.0279(4) Uani 1 1 d .
N41 N 0.26943(13) 0.4859(2) -0.27406(10) 0.0203(4) Uani 1 1 d .
C41 C 0.25061(15) 0.6050(2) -0.27870(12) 0.0220(5) Uani 1 1 d .
H41 H 0.2336 0.6409 -0.2445 0.026 Uiso 1 1 calc R
C42 C 0.29029(17) 0.4231(3) -0.32670(12) 0.0267(5) Uani 1 1 d .
H42A H 0.2385 0.3838 -0.3555 0.040 Uiso 1 1 calc R
H42B H 0.3342 0.3606 -0.3084 0.040 Uiso 1 1 calc R
H42C H 0.3122 0.4826 -0.3517 0.040 Uiso 1 1 calc R
C43 C 0.25291(17) 0.4107(2) -0.22374(12) 0.0262(5) Uani 1 1 d .
H43A H 0.2416 0.4637 -0.1906 0.039 Uiso 1 1 calc R
H43B H 0.3032 0.3592 -0.2033 0.039 Uiso 1 1 calc R
H43C H 0.2028 0.3584 -0.2433 0.039 Uiso 1 1 calc R

loop_
_atom_site_aniso_label
_atom_site_aniso_U_11
_atom_site_aniso_U_22
_atom_site_aniso_U_33
_atom_site_aniso_U_23
_atom_site_aniso_U_13
_atom_site_aniso_U_12
Cu1 0.0203(2) 0.0102(2) 0.0283(3) 0.000 0.01269(18) 0.000
N1 0.0099(8) 0.0045(8) 0.0157(8) -0.0007(6) 0.0070(6) 0.0008(6)
C1 0.0140(10) 0.0068(10) 0.0202(10) -0.0016(7) 0.0090(8) 0.0030(7)
N2 0.0139(8) 0.0126(9) 0.0240(9) 0.0007(7) 0.0123(7) 0.0012(7)
C2 0.0156(10) 0.0114(11) 0.0234(11) -0.0008(7) 0.0125(9) 0.0036(7)
N3 0.0083(10) 0.0037(10) 0.0139(11) 0.000 0.0057(9) 0.000
C3 0.0121(9) 0.0082(9) 0.0212(10) 0.0004(8) 0.0098(8) -0.0008(7)
N4 0.0112(11) 0.0023(10) 0.0174(11) 0.000 0.0081(9) 0.000
C4 0.0088(8) 0.0057(9) 0.0150(9) -0.0003(7) 0.0056(7) 0.0004(7)
C5 0.0076(8) 0.0055(9) 0.0146(9) 0.0001(7) 0.0060(7) 0.0002(7)
C6 0.0105(9) 0.0049(9) 0.0169(9) 0.0002(7) 0.0072(7) -0.0002(7)
C7 0.0097(12) 0.0026(12) 0.0151(13) 0.000 0.0052(10) 0.000
C8 0.0125(13) 0.0039(12) 0.0151(12) 0.000 0.0082(10) 0.000
C9 0.0107(9) 0.0056(9) 0.0191(10) 0.0003(7) 0.0065(8) 0.0006(7)
C10 0.0099(9) 0.0051(9) 0.0199(10) -0.0009(7) 0.0064(8) -0.0011(7)
O21 0.0161(8) 0.0093(7) 0.0170(8) 0.0022(5) 0.0052(6) -0.0010(5)
N21 0.0175(9) 0.0135(9) 0.0182(9) 0.0032(7) 0.0055(7) 0.0002(7)
C21 0.0131(9) 0.0114(10) 0.0202(10) -0.0002(8) 0.0083(8) -0.0008(7)
C22 0.0292(13) 0.0202(12) 0.0209(11) -0.0041(9) 0.0030(10) -0.0027(10)
C23 0.0270(12) 0.0249(13) 0.0292(13) 0.0134(10) 0.0016(10) 0.0009(10)
F31 0.0191(7) 0.0572(12) 0.0388(9) 0.0056(8) 0.0096(7) 0.0038(7)
B31 0.0189(12) 0.0206(13) 0.0236(12) -0.0034(10) 0.0060(10) -0.0015(10)
F32 0.0450(11) 0.0283(10) 0.0791(15) 0.0053(9) 0.0253(11) -0.0107(8)
F33 0.0366(10) 0.0427(11) 0.0528(11) 0.0168(9) 0.0109(8) 0.0141(8)
F34 0.0652(15) 0.0922(19) 0.0440(12) -0.0336(12) 0.0100(10) 0.0160(14)
O41 0.0335(10) 0.0217(9) 0.0302(9) 0.0022(7) 0.0123(8) -0.0031(7)
N41 0.0208(10) 0.0203(10) 0.0199(10) -0.0018(8) 0.0065(8) 0.0028(8)
C41 0.0200(11) 0.0214(12) 0.0254(11) -0.0033(9) 0.0079(9) 0.0003(9)
C42 0.0279(12) 0.0280(14) 0.0264(12) -0.0047(10) 0.0115(10) 0.0055(10)
C43 0.0324(13) 0.0216(12) 0.0261(12) 0.0017(10) 0.0112(10) 0.0045(10)

loop_
_atom_type_symbol
_atom_type_description
_atom_type_scat_dispersion_real
_atom_type_scat_dispersion_imag
_atom_type_scat_source
C C 0.0033 0.0016 'International Tables Vol C Tables 4.2.6.8 and 6.1.1.4'
H H 0.0000 0.0000 'International Tables Vol C Tables 4.2.6.8 and 6.1.1.4'
B B 0.0013 0.0007 'International Tables Vol C Tables 4.2.6.8 and 6.1.1.4'
N N 0.0061 0.0033 'International Tables Vol C Tables 4.2.6.8 and 6.1.1.4'
F F 0.0171 0.0103 'International Tables Vol C Tables 4.2.6.8 and 6.1.1.4'
Cu Cu 0.3201 1.2651 'International Tables Vol C Tables 4.2.6.8 and 6.1.1.4'
O O 0.0106 0.0060 'International Tables Vol C Tables 4.2.6.8 and 6.1.1.4'

loop_
_geom_angle_atom_site_label_1
_geom_angle_atom_site_label_2
_geom_angle_atom_site_label_3
_geom_angle
_geom_angle_site_symmetry_1
_geom_angle_site_symmetry_3
N3 Cu1 N4 180.0 . .
N3 Cu1 N1 79.81(5) . .
N4 Cu1 N1 100.19(5) . .
N3 Cu1 N1 79.81(5) . 2_655
N4 Cu1 N1 100.19(5) . 2_655
N1 Cu1 N1 159.62(10) . 2_655
N3 Cu1 O21 89.77(4) . 2_655
N4 Cu1 O21 90.23(4) . 2_655
N1 Cu1 O21 91.04(6) . 2_655
N1 Cu1 O21 88.88(6) 2_655 2_655
N3 Cu1 O21 89.77(4) . .
N4 Cu1 O21 90.23(4) . .
N1 Cu1 O21 88.88(6) . .
N1 Cu1 O21 91.04(6) 2_655 .
O21 Cu1 O21 179.54(7) 2_655 .
C1 N1 C4 117.88(17) . .
C1 N1 Cu1 129.28(14) . .
C4 N1 Cu1 112.76(13) . .
N1 C1 C2 120.52(18) . .
N1 C1 H1 119.7 . .
C2 C1 H1 119.7 . .
C3 N2 C2 116.71(18) . .
N2 C2 C1 122.39(19) . .
N2 C2 H2 118.8 . .
C1 C2 H2 118.8 . .
C5 N3 C5 122.0(2) . 2_655
C5 N3 Cu1 118.98(12) . .
C5 N3 Cu1 118.98(12) 2_655 .
N2 C3 C4 121.79(19) . .
N2 C3 H3 119.1 . .
C4 C3 H3 119.1 . .
C10 N4 C10 118.8(2) 2_655 .
C10 N4 Cu1 120.59(12) 2_655 .
C10 N4 Cu1 120.59(12) . .
N1 C4 C3 120.71(18) . .
N1 C4 C5 115.30(16) . .
C3 C4 C5 123.98(18) . .
N3 C5 C6 120.77(18) . .
N3 C5 C4 113.09(17) . .
C6 C5 C4 126.14(17) . .
C5 C6 C7 117.92(18) . .
C5 C6 H6 121.0 . .
C7 C6 H6 121.0 . .
C6 C7 C6 120.5(2) 2_655 .
C6 C7 C8 119.74(12) 2_655 .
C6 C7 C8 119.73(12) . .
C9 C8 C9 118.9(3) . 2_655
C9 C8 C7 120.57(13) . .
C9 C8 C7 120.56(13) 2_655 .
C10 C9 C8 118.87(19) 1_545 .
C10 C9 H9 120.6 1_545 .
C8 C9 H9 120.6 . .
N4 C10 C9 122.21(18) . 1_565
N4 C10 H10 118.9 . .
C9 C10 H10 118.9 1_565 .
C21 O21 Cu1 128.18(14) . .
C21 N21 C23 121.3(2) . .
C21 N21 C22 121.39(19) . .
C23 N21 C22 117.3(2) . .
O21 C21 N21 124.0(2) . .
O21 C21 H21 118.0 . .
N21 C21 H21 118.0 . .
N21 C22 H22A 109.5 . .
N21 C22 H22B 109.5 . .
H22A C22 H22B 109.5 . .
N21 C22 H22C 109.5 . .
H22A C22 H22C 109.5 . .
H22B C22 H22C 109.5 . .
N21 C23 H23A 109.5 . .
N21 C23 H23B 109.5 . .
H23A C23 H23B 109.5 . .
N21 C23 H23C 109.5 . .
H23A C23 H23C 109.5 . .
H23B C23 H23C 109.5 . .
F34 B31 F32 112.0(3) . .
F34 B31 F31 111.6(2) . .
F32 B31 F31 108.0(2) . .
F34 B31 F33 108.7(2) . .
F32 B31 F33 106.9(2) . .
F31 B31 F33 109.6(2) . .
C41 N41 C43 121.0(2) . .
C41 N41 C42 120.4(2) . .
C43 N41 C42 117.5(2) . .
O41 C41 N41 125.2(2) . .
O41 C41 H41 117.4 . .
N41 C41 H41 117.4 . .
N41 C42 H42A 109.5 . .
N41 C42 H42B 109.5 . .
H42A C42 H42B 109.5 . .
N41 C42 H42C 109.5 . .
H42A C42 H42C 109.5 . .
H42B C42 H42C 109.5 . .
N41 C43 H43A 109.5 . .
N41 C43 H43B 109.5 . .
H43A C43 H43B 109.5 . .
N41 C43 H43C 109.5 . .
H43A C43 H43C 109.5 . .
H43B C43 H43C 109.5 . .

loop_
_geom_bond_atom_site_label_1
_geom_bond_atom_site_label_2
_geom_bond_distance
_geom_bond_site_symmetry_2
Cu1 N3 1.940(2) .
Cu1 N4 1.971(2) .
Cu1 N1 2.0778(16) .
Cu1 N1 2.0778(16) 2_655
Cu1 O21 2.3210(15) 2_655
Cu1 O21 2.3210(15) .
N1 C1 1.339(3) .
N1 C4 1.346(3) .
C1 C2 1.387(3) .
C1 H1 0.9500 .
N2 C3 1.334(3) .
N2 C2 1.342(3) .
C2 H2 0.9500 .
N3 C5 1.339(2) .
N3 C5 1.339(2) 2_655
C3 C4 1.396(3) .
C3 H3 0.9500 .
N4 C10 1.347(2) 2_655
N4 C10 1.347(2) .
C4 C5 1.479(3) .
C5 C6 1.387(3) .
C6 C7 1.399(2) .
C6 H6 0.9500 .
C7 C6 1.399(2) 2_655
C7 C8 1.479(4) .
C8 C9 1.393(2) .
C8 C9 1.394(2) 2_655
C9 C10 1.385(3) 1_545
C9 H9 0.9500 .
C10 C9 1.385(3) 1_565
C10 H10 0.9500 .
O21 C21 1.236(3) .
N21 C21 1.329(3) .
N21 C23 1.451(3) .
N21 C22 1.453(3) .
C21 H21 0.9500 .
C22 H22A 0.9800 .
C22 H22B 0.9800 .
C22 H22C 0.9800 .
C23 H23A 0.9800 .
C23 H23B 0.9800 .
C23 H23C 0.9800 .
F31 B31 1.388(3) .
B31 F34 1.368(3) .
B31 F32 1.386(3) .
B31 F33 1.397(3) .
O41 C41 1.235(3) .
N41 C41 1.331(3) .
N41 C43 1.450(3) .
N41 C42 1.453(3) .
C41 H41 0.9500 .
C42 H42A 0.9800 .
C42 H42B 0.9800 .
C42 H42C 0.9800 .
C43 H43A 0.9800 .
C43 H43B 0.9800 .
C43 H43C 0.9800 .

loop_
_geom_torsion_atom_site_label_1
_geom_torsion_atom_site_label_2
_geom_torsion_atom_site_label_3
_geom_torsion_atom_site_label_4
_geom_torsion
_geom_torsion_site_symmetry_1
_geom_torsion_site_symmetry_4
N3 Cu1 N1 C1 177.61(18) . .
N4 Cu1 N1 C1 -2.39(18) . .
N1 Cu1 N1 C1 177.61(18) 2_655 .
O21 Cu1 N1 C1 -92.81(18) 2_655 .
O21 Cu1 N1 C1 87.64(18) . .
N3 Cu1 N1 C4 0.98(13) . .
N4 Cu1 N1 C4 -179.02(13) . .
N1 Cu1 N1 C4 0.98(13) 2_655 .
O21 Cu1 N1 C4 90.56(14) 2_655 .
O21 Cu1 N1 C4 -88.99(14) . .
C4 N1 C1 C2 -0.4(3) . .
Cu1 N1 C1 C2 -176.89(16) . .
C3 N2 C2 C1 -0.4(3) . .
N1 C1 C2 N2 0.8(4) . .
N4 Cu1 N3 C5 0(100) . .
N1 Cu1 N3 C5 0.50(10) . .
N1 Cu1 N3 C5 -179.50(10) 2_655 .
O21 Cu1 N3 C5 -90.59(10) 2_655 .
O21 Cu1 N3 C5 89.41(10) . .
N4 Cu1 N3 C5 0(100) . 2_655
N1 Cu1 N3 C5 -179.50(10) . 2_655
N1 Cu1 N3 C5 0.50(10) 2_655 2_655
O21 Cu1 N3 C5 89.40(10) 2_655 2_655
O21 Cu1 N3 C5 -90.60(10) . 2_655
C2 N2 C3 C4 -0.3(3) . .
N3 Cu1 N4 C10 0(100) . 2_655
N1 Cu1 N4 C10 122.69(11) . 2_655
N1 Cu1 N4 C10 -57.31(11) 2_655 2_655
O21 Cu1 N4 C10 -146.22(11) 2_655 2_655
O21 Cu1 N4 C10 33.78(11) . 2_655
N3 Cu1 N4 C10 0(100) . .
N1 Cu1 N4 C10 -57.31(11) . .
N1 Cu1 N4 C10 122.69(11) 2_655 .
O21 Cu1 N4 C10 33.78(11) 2_655 .
O21 Cu1 N4 C10 -146.22(11) . .
C1 N1 C4 C3 -0.3(3) . .
Cu1 N1 C4 C3 176.73(15) . .
C1 N1 C4 C5 -179.20(18) . .
Cu1 N1 C4 C5 -2.2(2) . .
N2 C3 C4 N1 0.7(3) . .
N2 C3 C4 C5 179.49(19) . .
C5 N3 C5 C6 -1.16(13) 2_655 .
Cu1 N3 C5 C6 178.84(13) . .
C5 N3 C5 C4 178.25(18) 2_655 .
Cu1 N3 C5 C4 -1.75(18) . .
N1 C4 C5 N3 2.6(2) . .
C3 C4 C5 N3 -176.28(17) . .
N1 C4 C5 C6 -178.06(19) . .
C3 C4 C5 C6 3.1(3) . .
N3 C5 C6 C7 2.2(3) . .
C4 C5 C6 C7 -177.09(16) . .
C5 C6 C7 C6 -1.09(13) . 2_655
C5 C6 C7 C8 178.91(13) . .
C6 C7 C8 C9 -126.10(13) 2_655 .
C6 C7 C8 C9 53.90(13) . .
C6 C7 C8 C9 53.90(13) 2_655 2_655
C6 C7 C8 C9 -126.10(13) . 2_655
C9 C8 C9 C10 -1.69(13) 2_655 1_545
C7 C8 C9 C10 178.31(13) . 1_545
C10 N4 C10 C9 -1.82(14) 2_655 1_565
Cu1 N4 C10 C9 178.18(14) . 1_565
N3 Cu1 O21 C21 -12.34(17) . .
N4 Cu1 O21 C21 167.66(17) . .
N1 Cu1 O21 C21 67.47(18) . .
N1 Cu1 O21 C21 -92.15(18) 2_655 .
O21 Cu1 O21 C21 -12.25(19) 2_655 .
Cu1 O21 C21 N21 -176.48(15) . .
C23 N21 C21 O21 -179.3(2) . .
C22 N21 C21 O21 -1.5(3) . .
C43 N41 C41 O41 -171.5(2) . .
C42 N41 C41 O41 -4.2(4) . .
